data_2022363
loop_
_publ_author_name
'Chaudhary, Karan'
'Trivedi, Manoj'
'Masram, Dhanraj T.'
'Rath, Nigam P.'

_publ_section_title
;
 Transition-metal complexes of group 12 with 1,1'-bis(phosphanyl)ferrocene
 ligands
;
_journal_coeditor_code YD3016
_journal_issue 5
_journal_name_full 'Acta Crystallographica Section C'
_journal_page_first 240
_journal_page_last 248
_journal_paper_doi 10.1107/S2053229621004162
_journal_volume 77
_journal_year 2021
_chemical_formula_iupac '[Cd Cl2 {(C17 H14 O P) (C13 H22 P) Fe}]'
_chemical_formula_moiety 'C30 H36 Cd Cl2 Fe O P2'
_chemical_formula_sum 'C30 H36 Cd Cl2 Fe O P2'
_chemical_formula_weight 713.68
_chemical_name_systematic
;
Dichlorido[1-diphenylphosphinoyl-1'-(di-<i>tert</i>-butylphosphanyl)ferrocene-\
\k^2^<i>O</i>,<i>P</i>]cadmium(II)
;
_space_group_crystal_system triclinic
_space_group_IT_number 2
_space_group_name_Hall '-P 1'
_space_group_name_H-M_alt 'P -1'
_atom_sites_solution_hydrogens geom
_atom_sites_solution_primary dual
_atom_sites_solution_secondary difmap
_audit_creation_method SHELXL-2018/3
_cell_angle_alpha 91.454(3)
_cell_angle_beta 106.989(3)
_cell_angle_gamma 101.534(3)
_cell_formula_units_Z 2
_cell_length_a 9.8113(4)
_cell_length_b 9.8273(4)
_cell_length_c 16.6898(5)
_cell_measurement_reflns_used 7873
_cell_measurement_temperature 293(2)
_cell_measurement_theta_max 27.5560
_cell_measurement_theta_min 3.6820
_cell_volume 1501.86(10)
_computing_cell_refinement
;
CrysAlis PRO (Rigaku OD, 2015)
;
_computing_data_collection
;
CrysAlis PRO (Rigaku OD, 2015)
;
_computing_data_reduction
;
CrysAlis PRO (Rigaku OD, 2015)
;
_computing_molecular_graphics
;
SHELXTL (Bruker, 2013)
;
_computing_publication_material
;
SHELXTL (Bruker, 2013)
;
_computing_structure_refinement
;
SHELXL2018 (Sheldrick, 2015b)
;
_computing_structure_solution
;
SHELXTL (Bruker, 2013)
;
_diffrn_ambient_temperature 293(2)
_diffrn_detector_area_resol_mean 15.9853
_diffrn_measured_fraction_theta_full 0.997
_diffrn_measured_fraction_theta_max 0.869
_diffrn_measurement_device_type 'Rigaku Xcalibur Sapphire3'
_diffrn_measurement_method '\w scans'
_diffrn_radiation_type MoK\a
_diffrn_radiation_wavelength 0.71073
_diffrn_reflns_av_R_equivalents 0.0392
_diffrn_reflns_av_unetI/netI 0.0546
_diffrn_reflns_limit_h_max 13
_diffrn_reflns_limit_h_min -13
_diffrn_reflns_limit_k_max 13
_diffrn_reflns_limit_k_min -13
_diffrn_reflns_limit_l_max 22
_diffrn_reflns_limit_l_min -21
_diffrn_reflns_number 22618
_diffrn_reflns_theta_full 25.242
_diffrn_reflns_theta_max 29.527
_diffrn_reflns_theta_min 3.307
_diffrn_source 'fine-focus sealed X-ray tube'
_exptl_absorpt_coefficient_mu 1.498
_exptl_absorpt_correction_T_max 1.00000
_exptl_absorpt_correction_T_min 0.90657
_exptl_absorpt_correction_type multi-scan
_exptl_absorpt_process_details
;
(CrysAlis PRO; Rigaku OD, 2015)
;
_exptl_crystal_colour yellow
_exptl_crystal_density_diffrn 1.578
_exptl_crystal_description Needle
_exptl_crystal_F_000 724
_exptl_crystal_size_max 0.400
_exptl_crystal_size_mid 0.300
_exptl_crystal_size_min 0.150
_refine_diff_density_max 0.641
_refine_diff_density_min -0.973
_refine_ls_extinction_method none
_refine_ls_goodness_of_fit_ref 1.039
_refine_ls_hydrogen_treatment constr
_refine_ls_matrix_type full
_refine_ls_number_parameters 331
_refine_ls_number_reflns 7295
_refine_ls_number_restraints 106
_refine_ls_restrained_S_all 1.068
_refine_ls_R_factor_all 0.0745
_refine_ls_R_factor_gt 0.0498
_refine_ls_shift/su_max 0.001
_refine_ls_shift/su_mean 0.000
_refine_ls_structure_factor_coef Fsqd
_refine_ls_weighting_details 'w=1/[\s^2^(Fo^2^)+(0.0250P)^2^+2.1154P] where P=(Fo^2^+2Fc^2^)/3'
_refine_ls_weighting_scheme calc
_refine_ls_wR_factor_gt 0.0874
_refine_ls_wR_factor_ref 0.0986
_reflns_number_gt 5458
_reflns_number_total 7295
_reflns_threshold_expression 'I > 2\s(I)'
_cod_data_source_file yd3016sup1.cif
_cod_data_source_block Complex-1
_cod_depositor_comments 'Adding full bibliography for 2022363--2022366.cif.'
_cod_database_code 2022363
_cod_database_fobs_code 2022363
_shelx_space_group_comment
;
The symmetry employed for this shelxl refinement is uniquely defined
by the following loop, which should always be used as a source of
symmetry information in preference to the above space-group names.
They are only intended as comments.
;
_shelx_estimated_absorpt_t_min 0.586
_shelx_estimated_absorpt_t_max 0.807

loop_
_space_group_symop_operation_xyz
'x, y, z'
'-x, -y, -z'

loop_
_atom_site_type_symbol
_atom_site_label
_atom_site_fract_x
_atom_site_fract_y
_atom_site_fract_z
_atom_site_U_iso_or_equiv
_atom_site_adp_type
_atom_site_calc_flag
_atom_site_occupancy
_atom_site_disorder_assembly
_atom_site_disorder_group
Cd Cd1 0.93178(18) 0.3474(2) 0.25564(15) 0.0294(5) Uani d 0.469(11) A 1
Cl Cl1 1.080(3) 0.362(2) 0.4009(9) 0.054(2) Uani d 0.469(11) A 1
O O1 0.7290(6) 0.2019(7) 0.2517(5) 0.0392(2) Uani d 0.469(11) A 1
Cd Cd1' 0.9140(4) 0.3387(3) 0.25989(17) 0.0644(6) Uani d 0.531(11) A 2
Cl Cl1' 1.068(2) 0.3321(19) 0.4024(8) 0.054(2) Uani d 0.531(11) A 2
O O1' 0.7433(5) 0.1741(7) 0.2665(4) 0.0392(2) Uani d 0.531(11) A 2
Cl Cl2 1.0320(3) 0.2498(4) 0.15838(13) 0.0651(6) Uani d 0.830(9) A 1
Cl Cl2' 0.9809(19) 0.2004(14) 0.1668(5) 0.0644(6) Uani d 0.170(9) A 2
Fe Fe1 0.54139(5) 0.47368(5) 0.28862(3) 0.03023(13) Uani d 1 . .
P P1 0.60267(11) 0.14704(11) 0.28304(6) 0.0392(2) Uani d 1 . .
P P2 0.84379(10) 0.57215(10) 0.21443(6) 0.0335(2) Uani d 1 . .
C C1 0.5571(4) 0.2868(4) 0.3326(2) 0.0325(8) Uani d 1 . .
C C2 0.4221(4) 0.3203(4) 0.3345(2) 0.0362(8) Uani d 1 . .
H H2 0.328876 0.269047 0.306080 0.043 Uiso calc 1 . .
C C3 0.4564(4) 0.4456(4) 0.3873(2) 0.0416(9) Uani d 1 . .
H H3 0.389296 0.491141 0.399375 0.050 Uiso calc 1 . .
C C4 0.6094(4) 0.4891(4) 0.4184(2) 0.0414(9) Uani d 1 . .
H H4 0.660357 0.568628 0.454224 0.050 Uiso calc 1 . .
C C5 0.6721(4) 0.3928(4) 0.3864(2) 0.0377(9) Uani d 1 . .
H H5 0.771573 0.396939 0.398001 0.045 Uiso calc 1 . .
C C6 0.6577(4) 0.5650(4) 0.2127(2) 0.0316(8) Uani d 1 . .
C C7 0.5390(4) 0.4531(4) 0.1673(2) 0.0405(9) Uani d 1 . .
H H7 0.547610 0.373318 0.139680 0.049 Uiso calc 1 . .
C C8 0.4067(4) 0.4851(5) 0.1720(3) 0.0516(12) Uani d 1 . .
H H8 0.313671 0.430122 0.147775 0.062 Uiso calc 1 . .
C C9 0.4404(5) 0.6140(5) 0.2193(3) 0.0537(12) Uani d 1 . .
H H9 0.373363 0.659043 0.231858 0.064 Uiso calc 1 . .
C C10 0.5933(4) 0.6637(4) 0.2448(3) 0.0417(9) Uani d 1 . .
H H10 0.643722 0.746962 0.277135 0.050 Uiso calc 1 . .
C C11 0.4603(8) 0.0644(7) 0.1910(3) 0.050(5) Uani d 0.63(3) A 1
C C12 0.3180(9) 0.0829(9) 0.1613(7) 0.0686(18) Uani d 0.63(3) A 1
H H12 0.286080 0.144997 0.190829 0.082 Uiso calc 0.63(3) A 1
C C13 0.2232(9) 0.0086(8) 0.0873(7) 0.0686(18) Uani d 0.63(3) A 1
H H13 0.127965 0.021051 0.067419 0.082 Uiso calc 0.63(3) A 1
C C14 0.2709(11) -0.0842(8) 0.0431(3) 0.0686(18) Uani d 0.63(3) A 1
H H14 0.207484 -0.133840 -0.006345 0.082 Uiso calc 0.63(3) A 1
C C15 0.4132(10) -0.1027(11) 0.0729(7) 0.0686(18) Uani d 0.63(3) A 1
H H15 0.445119 -0.164784 0.043300 0.082 Uiso calc 0.63(3) A 1
C C16 0.5080(6) -0.0284(10) 0.1468(7) 0.0686(18) Uani d 0.63(3) A 1
H H16 0.603237 -0.040839 0.166710 0.082 Uiso calc 0.63(3) A 1
C C11' 0.4586(10) 0.0576(12) 0.1908(5) 0.037(6) Uani d 0.37(3) A 2
C C12' 0.3136(12) 0.0596(16) 0.1816(9) 0.058(3) Uani d 0.37(3) A 2
H H12' 0.289109 0.102005 0.224311 0.069 Uiso calc 0.37(3) A 2
C C13' 0.2052(10) -0.0016(13) 0.1084(10) 0.058(3) Uani d 0.37(3) A 2
H H13' 0.108127 -0.000276 0.102239 0.069 Uiso calc 0.37(3) A 2
C C14' 0.2418(15) -0.0650(14) 0.0446(5) 0.058(3) Uani d 0.37(3) A 2
H H14' 0.169210 -0.105957 -0.004377 0.069 Uiso calc 0.37(3) A 2
C C15' 0.3868(16) -0.067(2) 0.0538(8) 0.058(3) Uani d 0.37(3) A 2
H H15' 0.411275 -0.109359 0.011077 0.069 Uiso calc 0.37(3) A 2
C C16' 0.4952(10) -0.0057(16) 0.1270(10) 0.058(3) Uani d 0.37(3) A 2
H H16' 0.592260 -0.007079 0.133148 0.069 Uiso calc 0.37(3) A 2
C C17 0.6251(4) 0.0248(4) 0.3618(2) 0.0371(9) Uani d 1 . .
C C18 0.5066(5) -0.0626(4) 0.3754(3) 0.0530(11) Uani d 1 . .
H H18 0.413058 -0.065510 0.339924 0.064 Uiso calc 1 . .
C C19 0.5265(5) -0.1460(5) 0.4418(3) 0.0607(13) Uani d 1 . .
H H19 0.446629 -0.204408 0.451135 0.073 Uiso calc 1 . .
C C20 0.6640(5) -0.1418(4) 0.4933(3) 0.0537(12) Uani d 1 . .
H H20 0.677640 -0.197652 0.537902 0.064 Uiso calc 1 . .
C C21 0.7817(5) -0.0565(5) 0.4799(3) 0.0533(11) Uani d 1 . .
H H21 0.875051 -0.055161 0.515200 0.064 Uiso calc 1 . .
C C22 0.7636(4) 0.0276(4) 0.4146(3) 0.0476(10) Uani d 1 . .
H H22 0.844298 0.086085 0.406128 0.057 Uiso calc 1 . .
C C23 0.9668(4) 0.7198(4) 0.2922(3) 0.0457(10) Uani d 1 . .
C C24 0.9479(6) 0.8653(5) 0.2673(3) 0.0660(14) Uani d 1 . .
H H24A 0.965752 0.879002 0.214174 0.099 Uiso calc 1 . .
H H24B 0.850152 0.873816 0.262620 0.099 Uiso calc 1 . .
H H24C 1.015954 0.934438 0.309422 0.099 Uiso calc 1 . .
C C25 1.1269(5) 0.7094(6) 0.3044(3) 0.0728(15) Uani d 1 . .
H H25A 1.139110 0.618271 0.320078 0.109 Uiso calc 1 . .
H H25B 1.149697 0.725144 0.252837 0.109 Uiso calc 1 . .
H H25C 1.191023 0.778440 0.347996 0.109 Uiso calc 1 . .
C C26 0.9389(5) 0.6949(5) 0.3771(3) 0.0527(11) Uani d 1 . .
H H26A 0.951221 0.603340 0.391748 0.079 Uiso calc 1 . .
H H26B 1.006896 0.763279 0.419770 0.079 Uiso calc 1 . .
H H26C 0.841095 0.702656 0.372968 0.079 Uiso calc 1 . .
C C27 0.8360(5) 0.6023(5) 0.1020(3) 0.0506(11) Uani d 1 . .
C C28 0.7577(5) 0.4663(5) 0.0487(3) 0.0619(13) Uani d 1 . .
H H28A 0.808779 0.394351 0.069098 0.093 Uiso calc 1 . .
H H28B 0.659869 0.441053 0.051968 0.093 Uiso calc 1 . .
H H28C 0.754829 0.477420 -0.008703 0.093 Uiso calc 1 . .
C C29 0.7532(7) 0.7157(6) 0.0687(3) 0.0773(17) Uani d 1 . .
H H29A 0.801935 0.802343 0.102042 0.116 Uiso calc 1 . .
H H29B 0.750380 0.726072 0.011228 0.116 Uiso calc 1 . .
H H29C 0.655420 0.689705 0.071899 0.116 Uiso calc 1 . .
C C30 0.9925(6) 0.6397(6) 0.0950(3) 0.0820(17) Uani d 1 . .
H H30A 1.044325 0.725699 0.128390 0.123 Uiso calc 1 . .
H H30B 1.042359 0.566747 0.115083 0.123 Uiso calc 1 . .
H H30C 0.988091 0.649830 0.037339 0.123 Uiso calc 1 . .

loop_
_atom_site_aniso_label
_atom_site_aniso_U_11
_atom_site_aniso_U_22
_atom_site_aniso_U_33
_atom_site_aniso_U_12
_atom_site_aniso_U_13
_atom_site_aniso_U_23
Cd1 0.0142(8) 0.0401(7) 0.0351(7) 0.0018(5) 0.0117(4) 0.0076(5)
Cl1 0.043(3) 0.062(7) 0.0459(7) 0.007(4) -0.0034(11) 0.017(2)
O1 0.0429(6) 0.0408(6) 0.0379(6) 0.0165(5) 0.0126(4) 0.0096(4)
Cd1' 0.0886(14) 0.0610(11) 0.0401(8) 0.0459(10) -0.0047(8) -0.0034(7)
Cl1' 0.043(3) 0.062(7) 0.0459(7) 0.007(4) -0.0034(11) 0.017(2)
O1' 0.0429(6) 0.0408(6) 0.0379(6) 0.0165(5) 0.0126(4) 0.0096(4)
Cl2 0.0505(10) 0.0838(15) 0.0654(10) 0.0228(11) 0.0204(9) -0.0121(9)
Cl2' 0.0886(14) 0.0610(11) 0.0401(8) 0.0459(10) -0.0047(8) -0.0034(7)
Fe1 0.0288(3) 0.0337(3) 0.0286(3) 0.0073(2) 0.0085(2) 0.0064(2)
P1 0.0429(6) 0.0408(6) 0.0379(6) 0.0165(5) 0.0126(4) 0.0096(4)
P2 0.0343(5) 0.0375(5) 0.0316(5) 0.0100(4) 0.0130(4) 0.0047(4)
C1 0.0336(19) 0.033(2) 0.0310(19) 0.0070(16) 0.0106(15) 0.0090(16)
C2 0.035(2) 0.038(2) 0.038(2) 0.0050(17) 0.0161(16) 0.0069(17)
C3 0.050(2) 0.045(2) 0.038(2) 0.0134(19) 0.0242(19) 0.0081(18)
C4 0.049(2) 0.040(2) 0.030(2) 0.0027(19) 0.0089(18) -0.0019(17)
C5 0.036(2) 0.044(2) 0.0293(19) 0.0059(17) 0.0057(16) 0.0118(17)
C6 0.0326(19) 0.034(2) 0.0306(19) 0.0092(16) 0.0114(15) 0.0109(16)
C7 0.045(2) 0.048(2) 0.0220(18) -0.0001(19) 0.0065(16) 0.0043(17)
C8 0.032(2) 0.076(3) 0.040(2) 0.010(2) 0.0017(18) 0.028(2)
C9 0.045(3) 0.067(3) 0.066(3) 0.033(2) 0.027(2) 0.037(3)
C10 0.044(2) 0.038(2) 0.051(2) 0.0147(18) 0.0217(19) 0.0171(19)
C11 0.074(7) 0.044(11) 0.039(8) 0.022(7) 0.019(6) 0.010(7)
C12 0.088(4) 0.070(3) 0.044(3) 0.031(3) 0.004(2) -0.009(2)
C13 0.088(4) 0.070(3) 0.044(3) 0.031(3) 0.004(2) -0.009(2)
C14 0.088(4) 0.070(3) 0.044(3) 0.031(3) 0.004(2) -0.009(2)
C15 0.088(4) 0.070(3) 0.044(3) 0.031(3) 0.004(2) -0.009(2)
C16 0.088(4) 0.070(3) 0.044(3) 0.031(3) 0.004(2) -0.009(2)
C11' 0.046(8) 0.026(14) 0.031(10) 0.011(9) -0.004(7) 0.005(10)
C12' 0.057(5) 0.066(5) 0.041(4) 0.023(4) -0.004(3) -0.012(4)
C13' 0.057(5) 0.066(5) 0.041(4) 0.023(4) -0.004(3) -0.012(4)
C14' 0.057(5) 0.066(5) 0.041(4) 0.023(4) -0.004(3) -0.012(4)
C15' 0.057(5) 0.066(5) 0.041(4) 0.023(4) -0.004(3) -0.012(4)
C16' 0.057(5) 0.066(5) 0.041(4) 0.023(4) -0.004(3) -0.012(4)
C17 0.046(2) 0.032(2) 0.036(2) 0.0158(17) 0.0099(17) 0.0066(16)
C18 0.040(2) 0.048(3) 0.064(3) 0.007(2) 0.006(2) 0.016(2)
C19 0.059(3) 0.047(3) 0.079(4) 0.008(2) 0.026(3) 0.024(3)
C20 0.077(3) 0.042(3) 0.047(3) 0.025(2) 0.018(2) 0.015(2)
C21 0.047(3) 0.059(3) 0.050(3) 0.019(2) 0.004(2) 0.017(2)
C22 0.040(2) 0.050(3) 0.052(3) 0.011(2) 0.0102(19) 0.016(2)
C23 0.039(2) 0.044(2) 0.051(3) -0.0015(18) 0.0152(19) -0.001(2)
C24 0.077(3) 0.042(3) 0.077(4) -0.006(2) 0.032(3) 0.001(2)
C25 0.040(3) 0.084(4) 0.084(4) -0.007(3) 0.016(3) -0.004(3)
C26 0.054(3) 0.053(3) 0.042(2) -0.004(2) 0.011(2) -0.011(2)
C27 0.065(3) 0.062(3) 0.037(2) 0.024(2) 0.025(2) 0.015(2)
C28 0.077(3) 0.083(4) 0.030(2) 0.026(3) 0.017(2) 0.003(2)
C29 0.117(5) 0.081(4) 0.051(3) 0.045(4) 0.034(3) 0.031(3)
C30 0.085(4) 0.109(5) 0.070(4) 0.011(3) 0.055(3) 0.016(3)

loop_
_atom_type_symbol
_atom_type_description
_atom_type_scat_dispersion_real
_atom_type_scat_dispersion_imag
_atom_type_scat_source
C C 0.0033 0.0016 'International Tables Vol C Tables 4.2.6.8 and 6.1.1.4'
H H 0.0000 0.0000 'International Tables Vol C Tables 4.2.6.8 and 6.1.1.4'
Cd Cd -0.8075 1.2024 'International Tables Vol C Tables 4.2.6.8 and 6.1.1.4'
Cl Cl 0.1484 0.1585 'International Tables Vol C Tables 4.2.6.8 and 6.1.1.4'
Fe Fe 0.3463 0.8444 'International Tables Vol C Tables 4.2.6.8 and 6.1.1.4'
O O 0.0106 0.0060 'International Tables Vol C Tables 4.2.6.8 and 6.1.1.4'
P P 0.1023 0.0942 'International Tables Vol C Tables 4.2.6.8 and 6.1.1.4'

loop_
_geom_angle_atom_site_label_1
_geom_angle_atom_site_label_2
_geom_angle_atom_site_label_3
_geom_angle_site_symmetry_1
_geom_angle_site_symmetry_3
_geom_angle
_geom_angle_publ_flag
O1 Cd1 Cl2 . . 107.4(2) ?
O1 Cd1 Cl1 . . 103.8(6) ?
Cl2 Cd1 Cl1 . . 113.8(9) ?
O1 Cd1 P2 . . 102.3(2) ?
Cl2 Cd1 P2 . . 114.84(12) ?
Cl1 Cd1 P2 . . 113.2(6) ?
P1 O1 Cd1 . . 153.9(5) ?
O1' Cd1' Cl2' . . 91.8(5) ?
O1' Cd1' Cl1' . . 95.4(5) ?
Cl2' Cd1' Cl1' . . 109.3(8) ?
O1' Cd1' P2 . . 116.9(3) ?
Cl2' Cd1' P2 . . 119.3(3) ?
Cl1' Cd1' P2 . . 118.7(5) ?
P1 O1' Cd1' . . 141.9(4) ?
C1 Fe1 C7 . . 105.90(16) ?
C1 Fe1 C2 . . 41.64(14) ?
C7 Fe1 C2 . . 119.72(16) ?
C1 Fe1 C8 . . 120.12(18) ?
C7 Fe1 C8 . . 40.98(16) ?
C2 Fe1 C8 . . 103.09(16) ?
C1 Fe1 C9 . . 155.89(17) ?
C7 Fe1 C9 . . 68.40(18) ?
C2 Fe1 C9 . . 119.27(16) ?
C8 Fe1 C9 . . 40.29(18) ?
C1 Fe1 C10 . . 161.42(15) ?
C7 Fe1 C10 . . 68.64(17) ?
C2 Fe1 C10 . . 156.70(15) ?
C8 Fe1 C10 . . 68.17(18) ?
C9 Fe1 C10 . . 40.37(16) ?
C1 Fe1 C5 . . 41.35(14) ?
C7 Fe1 C5 . . 125.20(17) ?
C2 Fe1 C5 . . 68.87(15) ?
C8 Fe1 C5 . . 159.27(19) ?
C9 Fe1 C5 . . 160.31(19) ?
C10 Fe1 C5 . . 126.36(16) ?
C1 Fe1 C6 . . 123.45(14) ?
C7 Fe1 C6 . . 41.36(14) ?
C2 Fe1 C6 . . 158.22(15) ?
C8 Fe1 C6 . . 69.17(15) ?
C9 Fe1 C6 . . 68.67(15) ?
C10 Fe1 C6 . . 40.86(14) ?
C5 Fe1 C6 . . 110.90(14) ?
C1 Fe1 C3 . . 69.06(15) ?
C7 Fe1 C3 . . 155.58(16) ?
C2 Fe1 C3 . . 40.69(15) ?
C8 Fe1 C3 . . 119.42(17) ?
C9 Fe1 C3 . . 105.96(17) ?
C10 Fe1 C3 . . 123.36(16) ?
C5 Fe1 C3 . . 67.62(16) ?
C6 Fe1 C3 . . 160.81(16) ?
C1 Fe1 C4 . . 68.63(15) ?
C7 Fe1 C4 . . 162.27(16) ?
C2 Fe1 C4 . . 68.15(15) ?
C8 Fe1 C4 . . 156.52(18) ?
C9 Fe1 C4 . . 123.54(19) ?
C10 Fe1 C4 . . 110.89(16) ?
C5 Fe1 C4 . . 39.80(15) ?
C6 Fe1 C4 . . 126.57(15) ?
C3 Fe1 C4 . . 40.00(15) ?
O1' P1 C1 . . 117.5(3) ?
O1 P1 C1 . . 109.8(3) ?
O1 P1 C11 . . 104.3(4) ?
C1 P1 C11 . . 113.0(3) ?
O1' P1 C17 . . 103.0(3) ?
O1 P1 C17 . . 118.1(3) ?
C1 P1 C17 . . 103.18(17) ?
C11 P1 C17 . . 108.8(3) ?
O1' P1 C11' . . 110.5(5) ?
C1 P1 C11' . . 114.2(4) ?
C17 P1 C11' . . 107.0(4) ?
C6 P2 C23 . . 108.75(18) ?
C6 P2 C27 . . 102.28(18) ?
C23 P2 C27 . . 113.2(2) ?
C6 P2 Cd1 . . 113.68(12) ?
C23 P2 Cd1 . . 108.22(15) ?
C27 P2 Cd1 . . 110.75(15) ?
C6 P2 Cd1' . . 109.15(15) ?
C23 P2 Cd1' . . 109.63(15) ?
C27 P2 Cd1' . . 113.49(16) ?
C5 C1 C2 . . 106.8(3) ?
C5 C1 P1 . . 119.1(3) ?
C2 C1 P1 . . 134.1(3) ?
C5 C1 Fe1 . . 70.6(2) ?
C2 C1 Fe1 . . 69.7(2) ?
P1 C1 Fe1 . . 126.21(19) ?
C3 C2 C1 . . 107.7(3) ?
C3 C2 Fe1 . . 70.7(2) ?
C1 C2 Fe1 . . 68.7(2) ?
C3 C2 H2 . . 126.1 ?
C1 C2 H2 . . 126.1 ?
Fe1 C2 H2 . . 126.0 ?
C4 C3 C2 . . 108.3(4) ?
C4 C3 Fe1 . . 70.3(2) ?
C2 C3 Fe1 . . 68.6(2) ?
C4 C3 H3 . . 125.9 ?
C2 C3 H3 . . 125.9 ?
Fe1 C3 H3 . . 126.8 ?
C5 C4 C3 . . 108.8(3) ?
C5 C4 Fe1 . . 69.5(2) ?
C3 C4 Fe1 . . 69.7(2) ?
C5 C4 H4 . . 125.6 ?
C3 C4 H4 . . 125.6 ?
Fe1 C4 H4 . . 126.8 ?
C4 C5 C1 . . 108.4(3) ?
C4 C5 Fe1 . . 70.7(2) ?
C1 C5 Fe1 . . 68.05(19) ?
C4 C5 H5 . . 125.8 ?
C1 C5 H5 . . 125.8 ?
Fe1 C5 H5 . . 127.0 ?
C10 C6 C7 . . 106.2(3) ?
C10 C6 P2 . . 131.1(3) ?
C7 C6 P2 . . 122.4(3) ?
C10 C6 Fe1 . . 69.4(2) ?
C7 C6 Fe1 . . 68.3(2) ?
P2 C6 Fe1 . . 131.13(18) ?
C8 C7 C6 . . 108.3(4) ?
C8 C7 Fe1 . . 69.8(2) ?
C6 C7 Fe1 . . 70.4(2) ?
C8 C7 H7 . . 125.8 ?
C6 C7 H7 . . 125.8 ?
Fe1 C7 H7 . . 125.6 ?
C9 C8 C7 . . 108.2(4) ?
C9 C8 Fe1 . . 70.4(2) ?
C7 C8 Fe1 . . 69.3(2) ?
C9 C8 H8 . . 125.9 ?
C7 C8 H8 . . 125.9 ?
Fe1 C8 H8 . . 126.0 ?
C8 C9 C10 . . 108.5(4) ?
C8 C9 Fe1 . . 69.3(2) ?
C10 C9 Fe1 . . 69.9(2) ?
C8 C9 H9 . . 125.8 ?
C10 C9 H9 . . 125.8 ?
Fe1 C9 H9 . . 126.6 ?
C9 C10 C6 . . 108.7(4) ?
C9 C10 Fe1 . . 69.7(2) ?
C6 C10 Fe1 . . 69.7(2) ?
C9 C10 H10 . . 125.6 ?
C6 C10 H10 . . 125.6 ?
Fe1 C10 H10 . . 126.5 ?
C12 C11 C16 . . 120.0 ?
C12 C11 P1 . . 128.8(5) ?
C16 C11 P1 . . 111.2(5) ?
C13 C12 C11 . . 120.0 ?
C13 C12 H12 . . 120.0 ?
C11 C12 H12 . . 120.0 ?
C12 C13 C14 . . 120.0 ?
C12 C13 H13 . . 120.0 ?
C14 C13 H13 . . 120.0 ?
C15 C14 C13 . . 120.0 ?
C15 C14 H14 . . 120.0 ?
C13 C14 H14 . . 120.0 ?
C14 C15 C16 . . 120.0 ?
C14 C15 H15 . . 120.0 ?
C16 C15 H15 . . 120.0 ?
C15 C16 C11 . . 120.0 ?
C15 C16 H16 . . 120.0 ?
C11 C16 H16 . . 120.0 ?
C12' C11' C16' . . 120.0 ?
C12' C11' P1 . . 120.5(7) ?
C16' C11' P1 . . 119.4(7) ?
C11' C12' C13' . . 120.0 ?
C11' C12' H12' . . 120.0 ?
C13' C12' H12' . . 120.0 ?
C14' C13' C12' . . 120.0 ?
C14' C13' H13' . . 120.0 ?
C12' C13' H13' . . 120.0 ?
C13' C14' C15' . . 120.0 ?
C13' C14' H14' . . 120.0 ?
C15' C14' H14' . . 120.0 ?
C14' C15' C16' . . 120.0 ?
C14' C15' H15' . . 120.0 ?
C16' C15' H15' . . 120.0 ?
C15' C16' C11' . . 120.0 ?
C15' C16' H16' . . 120.0 ?
C11' C16' H16' . . 120.0 ?
C18 C17 C22 . . 119.4(4) ?
C18 C17 P1 . . 121.6(3) ?
C22 C17 P1 . . 118.8(3) ?
C17 C18 C19 . . 120.2(4) ?
C17 C18 H18 . . 119.9 ?
C19 C18 H18 . . 119.9 ?
C20 C19 C18 . . 119.6(4) ?
C20 C19 H19 . . 120.2 ?
C18 C19 H19 . . 120.2 ?
C19 C20 C21 . . 120.5(4) ?
C19 C20 H20 . . 119.7 ?
C21 C20 H20 . . 119.7 ?
C20 C21 C22 . . 120.6(4) ?
C20 C21 H21 . . 119.7 ?
C22 C21 H21 . . 119.7 ?
C21 C22 C17 . . 119.7(4) ?
C21 C22 H22 . . 120.1 ?
C17 C22 H22 . . 120.1 ?
C24 C23 C26 . . 110.6(4) ?
C24 C23 C25 . . 109.3(4) ?
C26 C23 C25 . . 106.5(4) ?
C24 C23 P2 . . 114.7(3) ?
C26 C23 P2 . . 107.2(3) ?
C25 C23 P2 . . 108.2(3) ?
C23 C24 H24A . . 109.5 ?
C23 C24 H24B . . 109.5 ?
H24A C24 H24B . . 109.5 ?
C23 C24 H24C . . 109.5 ?
H24A C24 H24C . . 109.5 ?
H24B C24 H24C . . 109.5 ?
C23 C25 H25A . . 109.5 ?
C23 C25 H25B . . 109.5 ?
H25A C25 H25B . . 109.5 ?
C23 C25 H25C . . 109.5 ?
H25A C25 H25C . . 109.5 ?
H25B C25 H25C . . 109.5 ?
C23 C26 H26A . . 109.5 ?
C23 C26 H26B . . 109.5 ?
H26A C26 H26B . . 109.5 ?
C23 C26 H26C . . 109.5 ?
H26A C26 H26C . . 109.5 ?
H26B C26 H26C . . 109.5 ?
C28 C27 C29 . . 108.8(4) ?
C28 C27 C30 . . 108.0(4) ?
C29 C27 C30 . . 110.4(4) ?
C28 C27 P2 . . 107.5(3) ?
C29 C27 P2 . . 112.4(3) ?
C30 C27 P2 . . 109.6(3) ?
C27 C28 H28A . . 109.5 ?
C27 C28 H28B . . 109.5 ?
H28A C28 H28B . . 109.5 ?
C27 C28 H28C . . 109.5 ?
H28A C28 H28C . . 109.5 ?
H28B C28 H28C . . 109.5 ?
C27 C29 H29A . . 109.5 ?
C27 C29 H29B . . 109.5 ?
H29A C29 H29B . . 109.5 ?
C27 C29 H29C . . 109.5 ?
H29A C29 H29C . . 109.5 ?
H29B C29 H29C . . 109.5 ?
C27 C30 H30A . . 109.5 ?
C27 C30 H30B . . 109.5 ?
H30A C30 H30B . . 109.5 ?
C27 C30 H30C . . 109.5 ?
H30A C30 H30C . . 109.5 ?
H30B C30 H30C . . 109.5 ?

loop_
_geom_bond_atom_site_label_1
_geom_bond_atom_site_label_2
_geom_bond_site_symmetry_2
_geom_bond_distance
_geom_bond_publ_flag
Cd1 O1 . 2.187(5) ?
Cd1 Cl2 . 2.398(3) ?
Cd1 Cl1 . 2.417(8) ?
Cd1 P2 . 2.567(3) ?
O1 P1 . 1.493(5) ?
Cd1' O1' . 2.114(5) ?
Cd1' Cl2' . 2.352(8) ?
Cd1' Cl1' . 2.427(7) ?
Cd1' P2 . 2.594(3) ?
O1' P1 . 1.459(4) ?
Fe1 C1 . 2.012(3) ?
Fe1 C7 . 2.022(4) ?
Fe1 C2 . 2.026(4) ?
Fe1 C8 . 2.029(4) ?
Fe1 C9 . 2.044(4) ?
Fe1 C10 . 2.046(4) ?
Fe1 C5 . 2.046(4) ?
Fe1 C6 . 2.050(3) ?
Fe1 C3 . 2.054(4) ?
Fe1 C4 . 2.063(4) ?
P1 C1 . 1.782(4) ?
P1 C11 . 1.789(4) ?
P1 C17 . 1.799(4) ?
P1 C11' . 1.817(5) ?
P2 C6 . 1.805(4) ?
P2 C23 . 1.880(4) ?
P2 C27 . 1.889(4) ?
C1 C5 . 1.433(5) ?
C1 C2 . 1.435(5) ?
C2 C3 . 1.419(5) ?
C2 H2 . 0.9300 ?
C3 C4 . 1.408(5) ?
C3 H3 . 0.9300 ?
C4 C5 . 1.399(5) ?
C4 H4 . 0.9300 ?
C5 H5 . 0.9300 ?
C6 C10 . 1.430(5) ?
C6 C7 . 1.438(5) ?
C7 C8 . 1.418(6) ?
C7 H7 . 0.9300 ?
C8 C9 . 1.403(6) ?
C8 H8 . 0.9300 ?
C9 C10 . 1.411(6) ?
C9 H9 . 0.9300 ?
C10 H10 . 0.9300 ?
C11 C12 . 1.3900 ?
C11 C16 . 1.3900 ?
C12 C13 . 1.3900 ?
C12 H12 . 0.9300 ?
C13 C14 . 1.3900 ?
C13 H13 . 0.9300 ?
C14 C15 . 1.3900 ?
C14 H14 . 0.9300 ?
C15 C16 . 1.3900 ?
C15 H15 . 0.9300 ?
C16 H16 . 0.9300 ?
C11' C12' . 1.3900 ?
C11' C16' . 1.3900 ?
C12' C13' . 1.3900 ?
C12' H12' . 0.9300 ?
C13' C14' . 1.3900 ?
C13' H13' . 0.9300 ?
C14' C15' . 1.3900 ?
C14' H14' . 0.9300 ?
C15' C16' . 1.3900 ?
C15' H15' . 0.9300 ?
C16' H16' . 0.9300 ?
C17 C18 . 1.380(5) ?
C17 C22 . 1.382(5) ?
C18 C19 . 1.386(6) ?
C18 H18 . 0.9300 ?
C19 C20 . 1.363(6) ?
C19 H19 . 0.9300 ?
C20 C21 . 1.364(6) ?
C20 H20 . 0.9300 ?
C21 C22 . 1.376(5) ?
C21 H21 . 0.9300 ?
C22 H22 . 0.9300 ?
C23 C24 . 1.532(6) ?
C23 C26 . 1.537(6) ?
C23 C25 . 1.547(6) ?
C24 H24A . 0.9600 ?
C24 H24B . 0.9600 ?
C24 H24C . 0.9600 ?
C25 H25A . 0.9600 ?
C25 H25B . 0.9600 ?
C25 H25C . 0.9600 ?
C26 H26A . 0.9600 ?
C26 H26B . 0.9600 ?
C26 H26C . 0.9600 ?
C27 C28 . 1.516(6) ?
C27 C29 . 1.529(6) ?
C27 C30 . 1.545(6) ?
C28 H28A . 0.9600 ?
C28 H28B . 0.9600 ?
C28 H28C . 0.9600 ?
C29 H29A . 0.9600 ?
C29 H29B . 0.9600 ?
C29 H29C . 0.9600 ?
C30 H30A . 0.9600 ?
C30 H30B . 0.9600 ?
C30 H30C . 0.9600 ?

loop_
_geom_hbond_atom_site_label_D
_geom_hbond_atom_site_label_H
_geom_hbond_atom_site_label_A
_geom_hbond_site_symmetry_A
_geom_hbond_distance_DH
_geom_hbond_distance_HA
_geom_hbond_distance_DA
_geom_hbond_angle_DHA
_geom_hbond_publ_flag
C12a H12a Cl2a 1_455 0.93 2.80 3.512(7) 134.2 yes
C22 H22 Cl1'b . 0.93 2.94 3.836(19) 163.2 yes
C25 H25A Cl1a . 0.96 2.92 3.811(18) 154.7 yes
C26 H26A Cl1a . 0.96 2.88 3.78(3) 155.9 yes
C28 H28A Cl2a . 0.96 2.91 3.838(5) 162.4 yes

loop_
_geom_torsion_atom_site_label_1
_geom_torsion_atom_site_label_2
_geom_torsion_atom_site_label_3
_geom_torsion_atom_site_label_4
_geom_torsion_site_symmetry_1
_geom_torsion_site_symmetry_2
_geom_torsion_site_symmetry_3
_geom_torsion_site_symmetry_4
_geom_torsion
_geom_torsion_publ_flag
Cd1' O1' P1 C1 . . . . -15.6(7) ?
Cd1' O1' P1 C17 . . . . -128.1(6) ?
Cd1' O1' P1 C11' . . . . 117.9(7) ?
Cd1 O1 P1 C1 . . . . 30.6(12) ?
Cd1 O1 P1 C11 . . . . 151.9(10) ?
Cd1 O1 P1 C17 . . . . -87.2(11) ?
O1' P1 C1 C5 . . . . -27.4(4) ?
O1 P1 C1 C5 . . . . -41.7(4) ?
C11 P1 C1 C5 . . . . -157.7(4) ?
C17 P1 C1 C5 . . . . 85.1(3) ?
C11' P1 C1 C5 . . . . -159.2(5) ?
O1' P1 C1 C2 . . . . 155.3(4) ?
O1 P1 C1 C2 . . . . 140.9(4) ?
C11 P1 C1 C2 . . . . 25.0(5) ?
C17 P1 C1 C2 . . . . -92.3(4) ?
C11' P1 C1 C2 . . . . 23.4(6) ?
O1' P1 C1 Fe1 . . . . 59.0(4) ?
O1 P1 C1 Fe1 . . . . 44.6(4) ?
C11 P1 C1 Fe1 . . . . -71.3(4) ?
C17 P1 C1 Fe1 . . . . 171.4(2) ?
C11' P1 C1 Fe1 . . . . -72.9(5) ?
C5 C1 C2 C3 . . . . 1.0(4) ?
P1 C1 C2 C3 . . . . 178.6(3) ?
Fe1 C1 C2 C3 . . . . -60.2(3) ?
C5 C1 C2 Fe1 . . . . 61.2(2) ?
P1 C1 C2 Fe1 . . . . -121.2(3) ?
C1 C2 C3 C4 . . . . -0.4(4) ?
Fe1 C2 C3 C4 . . . . -59.3(3) ?
C1 C2 C3 Fe1 . . . . 58.9(2) ?
C2 C3 C4 C5 . . . . -0.4(4) ?
Fe1 C3 C4 C5 . . . . -58.6(3) ?
C2 C3 C4 Fe1 . . . . 58.2(3) ?
C3 C4 C5 C1 . . . . 1.0(4) ?
Fe1 C4 C5 C1 . . . . -57.7(2) ?
C3 C4 C5 Fe1 . . . . 58.7(3) ?
C2 C1 C5 C4 . . . . -1.2(4) ?
P1 C1 C5 C4 . . . . -179.2(3) ?
Fe1 C1 C5 C4 . . . . 59.4(3) ?
C2 C1 C5 Fe1 . . . . -60.6(2) ?
P1 C1 C5 Fe1 . . . . 121.4(2) ?
C23 P2 C6 C10 . . . . 14.4(4) ?
C27 P2 C6 C10 . . . . -105.5(4) ?
Cd1 P2 C6 C10 . . . . 135.1(3) ?
Cd1' P2 C6 C10 . . . . 134.0(3) ?
C23 P2 C6 C7 . . . . -172.2(3) ?
C27 P2 C6 C7 . . . . 67.9(3) ?
Cd1 P2 C6 C7 . . . . -51.6(3) ?
Cd1' P2 C6 C7 . . . . -52.6(3) ?
C23 P2 C6 Fe1 . . . . -83.8(3) ?
C27 P2 C6 Fe1 . . . . 156.3(3) ?
Cd1 P2 C6 Fe1 . . . . 36.8(3) ?
Cd1' P2 C6 Fe1 . . . . 35.8(3) ?
C10 C6 C7 C8 . . . . 0.3(4) ?
P2 C6 C7 C8 . . . . -174.5(3) ?
Fe1 C6 C7 C8 . . . . 59.7(2) ?
C10 C6 C7 Fe1 . . . . -59.3(2) ?
P2 C6 C7 Fe1 . . . . 125.9(3) ?
C6 C7 C8 C9 . . . . -0.2(4) ?
Fe1 C7 C8 C9 . . . . 59.9(3) ?
C6 C7 C8 Fe1 . . . . -60.1(2) ?
C7 C8 C9 C10 . . . . -0.1(5) ?
Fe1 C8 C9 C10 . . . . 59.1(3) ?
C7 C8 C9 Fe1 . . . . -59.2(3) ?
C8 C9 C10 C6 . . . . 0.3(4) ?
Fe1 C9 C10 C6 . . . . 59.0(3) ?
C8 C9 C10 Fe1 . . . . -58.7(3) ?
C7 C6 C10 C9 . . . . -0.4(4) ?
P2 C6 C10 C9 . . . . 173.8(3) ?
Fe1 C6 C10 C9 . . . . -59.0(3) ?
C7 C6 C10 Fe1 . . . . 58.6(2) ?
P2 C6 C10 Fe1 . . . . -127.2(3) ?
O1 P1 C11 C12 . . . . -128.3(7) ?
C1 P1 C11 C12 . . . . -9.1(7) ?
C17 P1 C11 C12 . . . . 104.8(7) ?
O1 P1 C11 C16 . . . . 51.3(7) ?
C1 P1 C11 C16 . . . . 170.5(6) ?
C17 P1 C11 C16 . . . . -75.6(6) ?
C16 C11 C12 C13 . . . . 0.0 ?
P1 C11 C12 C13 . . . . 179.6(6) ?
C11 C12 C13 C14 . . . . 0.0 ?
C12 C13 C14 C15 . . . . 0.0 ?
C13 C14 C15 C16 . . . . 0.0 ?
C14 C15 C16 C11 . . . . 0.0 ?
C12 C11 C16 C15 . . . . 0.0 ?
P1 C11 C16 C15 . . . . -179.6(5) ?
O1' P1 C11' C12' . . . . -159.7(9) ?
C1 P1 C11' C12' . . . . -24.5(9) ?
C17 P1 C11' C12' . . . . 88.9(9) ?
O1' P1 C11' C16' . . . . 16.3(12) ?
C1 P1 C11' C16' . . . . 151.5(10) ?
C17 P1 C11' C16' . . . . -95.1(11) ?
C16' C11' C12' C13' . . . . 0.0 ?
P1 C11' C12' C13' . . . . 176.0(9) ?
C11' C12' C13' C14' . . . . 0.0 ?
C12' C13' C14' C15' . . . . 0.0 ?
C13' C14' C15' C16' . . . . 0.0 ?
C14' C15' C16' C11' . . . . 0.0 ?
C12' C11' C16' C15' . . . . 0.0 ?
P1 C11' C16' C15' . . . . -176.0(9) ?
O1' P1 C17 C18 . . . . -158.2(4) ?
O1 P1 C17 C18 . . . . -159.6(4) ?
C1 P1 C17 C18 . . . . 79.1(4) ?
C11 P1 C17 C18 . . . . -41.1(5) ?
C11' P1 C17 C18 . . . . -41.6(6) ?
O1' P1 C17 C22 . . . . 27.6(4) ?
O1 P1 C17 C22 . . . . 26.2(5) ?
C1 P1 C17 C22 . . . . -95.1(3) ?
C11 P1 C17 C22 . . . . 144.7(4) ?
C11' P1 C17 C22 . . . . 144.2(5) ?
C22 C17 C18 C19 . . . . 0.4(7) ?
P1 C17 C18 C19 . . . . -173.8(4) ?
C17 C18 C19 C20 . . . . -0.4(7) ?
C18 C19 C20 C21 . . . . -0.1(8) ?
C19 C20 C21 C22 . . . . 0.5(7) ?
C20 C21 C22 C17 . . . . -0.5(7) ?
C18 C17 C22 C21 . . . . 0.0(7) ?
P1 C17 C22 C21 . . . . 174.4(3) ?
C6 P2 C23 C24 . . . . -67.3(3) ?
C27 P2 C23 C24 . . . . 45.7(4) ?
Cd1 P2 C23 C24 . . . . 168.8(3) ?
Cd1' P2 C23 C24 . . . . 173.5(3) ?
C6 P2 C23 C26 . . . . 56.0(3) ?
C27 P2 C23 C26 . . . . 168.9(3) ?
Cd1 P2 C23 C26 . . . . -68.0(3) ?
Cd1' P2 C23 C26 . . . . -63.3(3) ?
C6 P2 C23 C25 . . . . 170.5(3) ?
C27 P2 C23 C25 . . . . -76.6(4) ?
Cd1 P2 C23 C25 . . . . 46.5(3) ?
Cd1' P2 C23 C25 . . . . 51.2(3) ?
C6 P2 C27 C28 . . . . -73.7(3) ?
C23 P2 C27 C28 . . . . 169.5(3) ?
Cd1 P2 C27 C28 . . . . 47.7(3) ?
Cd1' P2 C27 C28 . . . . 43.7(3) ?
C6 P2 C27 C29 . . . . 45.9(4) ?
C23 P2 C27 C29 . . . . -70.9(4) ?
Cd1 P2 C27 C29 . . . . 167.4(3) ?
Cd1' P2 C27 C29 . . . . 163.3(3) ?
C6 P2 C27 C30 . . . . 169.1(3) ?
C23 P2 C27 C30 . . . . 52.3(4) ?
Cd1 P2 C27 C30 . . . . -69.4(4) ?
Cd1' P2 C27 C30 . . . . -73.4(4) ?
